data_7213849
loop_
_publ_author_name
'Tian, Jumei'
'Li, Bo'
'Zhang, Xiaoying'
'Zhang, Jingping'

_publ_section_title
;
 Transition metal phosphite complexes: from one-dimensional chain,
 two-dimensional sheet, to three-dimensional architecture with unusual
 magnetic properties
;
_journal_issue 6
_journal_name_full CrystEngComm
_journal_page_first 1071
_journal_paper_doi 10.1039/c3ce41741g
_journal_volume 16
_journal_year 2014
_chemical_formula_sum 'C10 H15 N2 Ni O10 P'
_chemical_formula_weight 412.92
_chemical_name_systematic
;
 ?
;
_space_group_IT_number 5
_symmetry_cell_setting monoclinic
_symmetry_space_group_name_Hall 'C 2y'
_symmetry_space_group_name_H-M 'C 1 2 1'
_atom_sites_solution_hydrogens geom
_atom_sites_solution_primary direct
_atom_sites_solution_secondary difmap
_audit_creation_method SHELXL-97
_cell_angle_alpha 90.00
_cell_angle_beta 104.42
_cell_angle_gamma 90.00
_cell_formula_units_Z 4
_cell_length_a 16.696
_cell_length_b 14.997
_cell_length_c 7.400
_cell_measurement_reflns_used 4250
_cell_measurement_temperature 293(2)
_cell_measurement_theta_max 27.82
_cell_measurement_theta_min 1.85
_cell_volume 1794.513
_computing_cell_refinement 'SAINT (Bruker, 1999)'
_computing_data_collection 'SMART (Bruker, 1997)'
_computing_data_reduction SAINT
_computing_molecular_graphics 'SHELXTL-PLUS (Sheldrick, 1990)'
_computing_publication_material SHELXL-97
_computing_structure_refinement 'SHELXL-97 (Sheldrick, 1997)'
_computing_structure_solution 'SHELXS-97 (Sheldrick, 1990)'
_diffrn_ambient_temperature 293(2)
_diffrn_detector_area_resol_mean 10.0
_diffrn_measured_fraction_theta_full 0.993
_diffrn_measured_fraction_theta_max 0.993
_diffrn_measurement_device_type 'Bruker APEX CCD area-detector'
_diffrn_measurement_method '\w scans'
_diffrn_radiation_monochromator graphite
_diffrn_radiation_source 'fine-focus sealed tube'
_diffrn_radiation_type MoK\a
_diffrn_radiation_wavelength 0.71073
_diffrn_reflns_av_R_equivalents 0.0318
_diffrn_reflns_limit_h_max 21
_diffrn_reflns_limit_h_min -15
_diffrn_reflns_limit_k_max 17
_diffrn_reflns_limit_k_min -19
_diffrn_reflns_limit_l_max 9
_diffrn_reflns_limit_l_min -9
_diffrn_reflns_number 5786
_diffrn_reflns_theta_full 27.82
_diffrn_reflns_theta_max 27.82
_diffrn_reflns_theta_min 1.85
_exptl_absorpt_coefficient_mu 1.219
_exptl_absorpt_correction_T_max 0.746
_exptl_absorpt_correction_T_min 0.692
_exptl_absorpt_correction_type multi-scan
_exptl_absorpt_process_details SADABS
_exptl_crystal_colour green
_exptl_crystal_density_diffrn 1.528
_exptl_crystal_density_method 'not measured'
_exptl_crystal_description needle
_exptl_crystal_F_000 848
_exptl_crystal_size_max 0.31
_exptl_crystal_size_mid 0.28
_exptl_crystal_size_min 0.24
_refine_diff_density_max 1.578
_refine_diff_density_min -0.497
_refine_diff_density_rms 0.121
_refine_ls_abs_structure_details 'Flack H D (1983), Acta Cryst. A39, 876-881'
_refine_ls_abs_structure_Flack 0.00(2)
_refine_ls_extinction_method none
_refine_ls_goodness_of_fit_ref 1.034
_refine_ls_hydrogen_treatment mixed
_refine_ls_matrix_type full
_refine_ls_number_parameters 239
_refine_ls_number_reflns 3402
_refine_ls_number_restraints 9
_refine_ls_restrained_S_all 1.035
_refine_ls_R_factor_all 0.0597
_refine_ls_R_factor_gt 0.0553
_refine_ls_shift/su_max 0.000
_refine_ls_shift/su_mean 0.000
_refine_ls_structure_factor_coef Fsqd
_refine_ls_weighting_details 'calc w=1/[\s^2^(Fo^2^)+(0.0990P)^2^+0.0000P] where P=(Fo^2^+2Fc^2^)/3'
_refine_ls_weighting_scheme calc
_refine_ls_wR_factor_gt 0.1455
_refine_ls_wR_factor_ref 0.1487
_reflns_number_gt 3074
_reflns_number_total 4250
_reflns_threshold_expression >2sigma(I)
_cod_data_source_file c3ce41741g.txt
_cod_data_source_block 2
_cod_original_cell_volume 1794.5
_cod_original_sg_symbol_H-M 'C 2'
_cod_database_code 7213849
_diffrn_reflns_av_unetl/neti 0.0584

loop_
_symmetry_equiv_pos_as_xyz
'x, y, z'
'-x, y, -z'
'x+1/2, y+1/2, z'
'-x+1/2, y+1/2, -z'

loop_
_atom_site_label
_atom_site_type_symbol
_atom_site_fract_x
_atom_site_fract_y
_atom_site_fract_z
_atom_site_U_iso_or_equiv
_atom_site_adp_type
_atom_site_occupancy
_atom_site_symmetry_multiplicity
_atom_site_calc_flag
_atom_site_refinement_flags
_atom_site_disorder_assembly
_atom_site_disorder_group
Ni1 Ni 0.31075(3) 0.24110(4) 0.22470(8) 0.02333(18) Uani 1 1 d . . .
C1 C 0.4797(4) 0.1729(4) 0.2344(10) 0.0386(14) Uani 1 1 d . . .
H1 H 0.4905 0.2336 0.2321 0.046 Uiso 1 1 calc R . .
C2 C 0.5437(4) 0.1146(4) 0.2398(10) 0.0388(15) Uani 1 1 d . . .
H2 H 0.5961 0.1358 0.2397 0.047 Uiso 1 1 calc R . .
C3 C 0.5291(3) 0.0233(4) 0.2453(8) 0.0285(11) Uani 1 1 d . . .
C4 C 0.4495(4) -0.0020(4) 0.2471(10) 0.0383(14) Uani 1 1 d . . .
H4 H 0.4365 -0.0621 0.2528 0.046 Uiso 1 1 calc R . .
C5 C 0.3899(3) 0.0615(4) 0.2403(10) 0.0363(13) Uani 1 1 d . . .
H5 H 0.3368 0.0429 0.2414 0.044 Uiso 1 1 calc R . .
C6 C 0.5953(3) -0.0423(4) 0.2436(8) 0.0302(12) Uani 1 1 d . . .
C7 C 0.1750(4) 0.4832(4) 0.2543(10) 0.0395(15) Uani 1 1 d . . .
H7 H 0.1896 0.5431 0.2671 0.047 Uiso 1 1 calc R . .
C8 C 0.2337(4) 0.4194(4) 0.2460(10) 0.0377(14) Uani 1 1 d . . .
H8 H 0.2876 0.4381 0.2539 0.045 Uiso 1 1 calc R . .
C9 C 0.1407(4) 0.3080(4) 0.2173(11) 0.0444(16) Uani 1 1 d . . .
H9 H 0.1279 0.2476 0.2040 0.053 Uiso 1 1 calc R . .
C10 C 0.0788(4) 0.3682(4) 0.2258(11) 0.0442(16) Uani 1 1 d . . .
H10 H 0.0255 0.3477 0.2193 0.053 Uiso 1 1 calc R . .
N1 N 0.4040(3) 0.1478(3) 0.2323(7) 0.0298(10) Uani 1 1 d . . .
N2 N 0.2174(3) 0.3335(3) 0.2276(7) 0.0307(10) Uani 1 1 d . . .
O1 O 0.3486(2) 0.3150(3) 0.0274(5) 0.0309(9) Uani 1 1 d . . .
O2 O 0.3614(3) 0.3817(3) -0.2736(6) 0.0415(10) Uani 1 1 d . . .
O3 O 0.2550(3) 0.2608(3) -0.2730(6) 0.0500(13) Uani 1 1 d . . .
O4W O 0.3937(3) 0.3118(3) 0.4283(6) 0.0326(9) Uani 1 1 d D . .
H4WA H 0.387(4) 0.332(5) 0.524(7) 0.049 Uiso 1 1 d D . .
H4WB H 0.443(3) 0.343(5) 0.432(9) 0.049 Uiso 1 1 d D . .
O5W O 0.2743(3) 0.1698(3) 0.4308(6) 0.0326(8) Uani 1 1 d D . .
H5WA H 0.282(5) 0.204(4) 0.519(9) 0.049 Uiso 1 1 d D . .
H5WB H 0.238(4) 0.130(4) 0.392(10) 0.049 Uiso 1 1 d D . .
O6W O 0.2361(3) 0.1627(3) 0.0152(6) 0.0388(10) Uani 1 1 d D . .
H6WA H 0.237(5) 0.162(6) -0.102(6) 0.058 Uiso 1 1 d D . .
H6WB H 0.189(3) 0.143(5) -0.037(10) 0.058 Uiso 1 1 d D . .
O7W O 0.4695(3) 0.4256(4) 0.2087(8) 0.0512(12) Uani 1 1 d . . .
O8W O 0.1452(8) 0.0574(10) 0.391(4) 0.054(6) Uiso 0.43(5) 1 d P A 1
O8W' O 0.1403(9) 0.0628(10) 0.305(4) 0.079(6) Uiso 0.57(5) 1 d P A 2
O9W O 0.0753(4) 0.2520(7) 0.6551(11) 0.096(2) Uani 1 1 d . . .
O10W O 0.0650(5) 0.1085(6) 0.9082(17) 0.123(3) Uani 1 1 d . . .
P1 P 0.30397(9) 0.33826(11) -0.17087(19) 0.0310(3) Uani 1 1 d . . .
H1P H 0.239(4) 0.393(5) -0.188(10) 0.05(2) Uiso 1 1 d . . .

loop_
_atom_site_aniso_label
_atom_site_aniso_U_11
_atom_site_aniso_U_22
_atom_site_aniso_U_33
_atom_site_aniso_U_23
_atom_site_aniso_U_13
_atom_site_aniso_U_12
Ni1 0.0195(3) 0.0217(3) 0.0291(3) -0.0013(3) 0.0066(2) 0.0062(3)
C1 0.029(3) 0.026(3) 0.058(4) -0.001(3) 0.005(3) 0.004(2)
C2 0.023(3) 0.024(3) 0.067(4) -0.005(3) 0.009(3) 0.004(2)
C3 0.029(3) 0.023(3) 0.032(3) -0.005(2) 0.006(2) 0.008(2)
C4 0.030(3) 0.024(3) 0.064(4) 0.004(3) 0.018(3) 0.004(2)
C5 0.023(3) 0.030(3) 0.060(4) 0.000(3) 0.017(3) 0.004(2)
C6 0.025(3) 0.032(3) 0.030(3) 0.001(2) 0.002(2) 0.013(2)
C7 0.029(3) 0.024(3) 0.065(4) -0.003(3) 0.011(3) 0.005(2)
C8 0.025(3) 0.026(3) 0.065(4) -0.005(3) 0.017(3) 0.004(2)
C9 0.032(3) 0.028(3) 0.077(5) -0.003(3) 0.022(3) 0.006(2)
C10 0.022(3) 0.030(3) 0.083(5) 0.005(3) 0.017(3) 0.005(2)
N1 0.024(2) 0.027(2) 0.038(3) -0.003(2) 0.0077(18) 0.0090(18)
N2 0.025(2) 0.027(2) 0.041(3) 0.001(2) 0.0091(19) 0.0084(19)
O1 0.031(2) 0.033(2) 0.029(2) 0.0002(17) 0.0101(15) 0.0020(17)
O2 0.046(3) 0.046(3) 0.036(2) -0.0008(19) 0.0153(19) -0.003(2)
O3 0.056(3) 0.061(4) 0.035(2) -0.013(2) 0.0141(19) -0.024(2)
O4W 0.033(2) 0.035(2) 0.031(2) -0.0067(17) 0.0083(16) -0.0007(17)
O5W 0.033(2) 0.032(2) 0.035(2) 0.0004(18) 0.0113(17) 0.0010(18)
O6W 0.033(2) 0.041(3) 0.039(2) -0.006(2) 0.0021(18) -0.0025(19)
O7W 0.043(3) 0.046(3) 0.066(3) -0.008(2) 0.016(2) -0.004(2)
O9W 0.066(4) 0.125(7) 0.098(5) 0.026(6) 0.022(3) 0.008(5)
O10W 0.098(6) 0.102(7) 0.181(10) -0.007(7) 0.055(6) -0.022(5)
P1 0.0296(7) 0.0386(8) 0.0257(6) -0.0016(6) 0.0087(5) 0.0036(6)

loop_
_atom_type_symbol
_atom_type_description
_atom_type_scat_dispersion_real
_atom_type_scat_dispersion_imag
_atom_type_scat_source
C C 0.0033 0.0016 'International Tables Vol C Tables 4.2.6.8 and 6.1.1.4'
H H 0.0000 0.0000 'International Tables Vol C Tables 4.2.6.8 and 6.1.1.4'
N N 0.0061 0.0033 'International Tables Vol C Tables 4.2.6.8 and 6.1.1.4'
O O 0.0106 0.0060 'International Tables Vol C Tables 4.2.6.8 and 6.1.1.4'
P P 0.1023 0.0942 'International Tables Vol C Tables 4.2.6.8 and 6.1.1.4'
Ni Ni 0.3393 1.1124 'International Tables Vol C Tables 4.2.6.8 and 6.1.1.4'

loop_
_geom_angle_atom_site_label_1
_geom_angle_atom_site_label_2
_geom_angle_atom_site_label_3
_geom_angle
_geom_angle_site_symmetry_1
_geom_angle_site_symmetry_3
O1 Ni1 O4W 88.42(16) . .
O1 Ni1 O5W 178.01(18) . .
O4W Ni1 O5W 89.68(17) . .
O1 Ni1 N1 91.27(18) . .
O4W Ni1 N1 87.98(18) . .
O5W Ni1 N1 89.28(18) . .
O1 Ni1 N2 90.64(17) . .
O4W Ni1 N2 91.02(18) . .
O5W Ni1 N2 88.78(18) . .
N1 Ni1 N2 177.8(2) . .
O1 Ni1 O6W 90.47(17) . .
O4W Ni1 O6W 174.73(18) . .
O5W Ni1 O6W 91.47(18) . .
N1 Ni1 O6W 86.89(18) . .
N2 Ni1 O6W 94.14(19) . .
N1 C1 C2 123.9(6) . .
C1 C2 C3 119.0(6) . .
C4 C3 C2 116.4(5) . .
C4 C3 C6 122.5(5) . .
C2 C3 C6 121.0(5) . .
C5 C4 C3 120.0(6) . .
N1 C5 C4 123.2(5) . .
C7 C6 C10 116.7(5) 3_545 3_545
C7 C6 C3 122.0(5) 3_545 .
C10 C6 C3 121.2(5) 3_545 .
C6 C7 C8 119.6(6) 3_455 .
N2 C8 C7 123.5(6) . .
N2 C9 C10 122.2(6) . .
C6 C10 C9 120.5(6) 3_455 .
C1 N1 C5 117.6(5) . .
C1 N1 Ni1 121.2(4) . .
C5 N1 Ni1 121.3(4) . .
C8 N2 C9 117.5(5) . .
C8 N2 Ni1 121.0(4) . .
C9 N2 Ni1 121.5(4) . .
P1 O1 Ni1 130.6(2) . .
O3 P1 O1 112.5(3) . .
O3 P1 O2 114.3(3) . .
O1 P1 O2 111.5(2) . .

loop_
_geom_bond_atom_site_label_1
_geom_bond_atom_site_label_2
_geom_bond_distance
_geom_bond_site_symmetry_2
Ni1 O1 2.054(4) .
Ni1 O4W 2.067(4) .
Ni1 O5W 2.074(4) .
Ni1 N1 2.084(4) .
Ni1 N2 2.089(4) .
Ni1 O6W 2.092(4) .
C1 N1 1.315(8) .
C1 C2 1.374(8) .
C2 C3 1.393(8) .
C3 C4 1.385(8) .
C3 C6 1.482(6) .
C4 C5 1.370(8) .
C5 N1 1.319(8) .
C6 C7 1.368(8) 3_545
C6 C10 1.369(9) 3_545
C7 C6 1.368(8) 3_455
C7 C8 1.382(8) .
C8 N2 1.316(8) .
C9 N2 1.320(8) .
C9 C10 1.387(8) .
C10 C6 1.369(9) 3_455
O1 P1 1.511(4) .
O2 P1 1.512(5) .
O3 P1 1.510(5) .
